data_7062954
loop_
_publ_author_name
'Nakazono, Yosuke'
'Inoue, Ryota'
'Sumitani, Ryo'
'Mochida, Tomoyuki'

_publ_section_title
;
 Ionic plastic crystals and ionic liquids containing quaternary cations
 with alkenyl substituents: chemical phase transformations by bromine
 vapor
;
_journal_issue 5
_journal_name_full 'New Journal of Chemistry'
_journal_page_first 2219
_journal_page_last 2225
_journal_paper_doi 10.1039/D3NJ05633C
_journal_volume 48
_journal_year 2024
_chemical_formula_moiety C12H20F6N2O4S2
_chemical_formula_sum 'C12 H20 F6 N2 O4 S2'
_chemical_formula_weight 434.42
_chemical_name_common NEt4ACPFSA
_space_group_crystal_system monoclinic
_space_group_IT_number 15
_space_group_name_Hall '-C 2yc'
_space_group_name_H-M_alt 'C 1 2/c 1'
_atom_sites_solution_hydrogens geom
_atom_sites_solution_primary direct
_atom_sites_solution_secondary difmap
_audit_update_record
;
2023-02-02 deposited with the CCDC.	2024-01-08 downloaded from the CCDC.
;
_cell_angle_alpha 90
_cell_angle_beta 127.576(3)
_cell_angle_gamma 90
_cell_formula_units_Z 8
_cell_length_a 23.447(6)
_cell_length_b 10.992(3)
_cell_length_c 17.992(7)
_cell_measurement_reflns_used 2290
_cell_measurement_temperature 90.(2)
_cell_measurement_theta_max 27.6492
_cell_measurement_theta_min 2.1920
_cell_volume 3675(2)
_computing_cell_refinement 'SAINT V8.38A (Bruker AXS Inc., 2017)'
_computing_data_collection 'SAINT V8.38A (Bruker AXS Inc., 2017)'
_computing_data_reduction 'SAINT V8.38A (Bruker AXS Inc., 2017)'
_computing_molecular_graphics 'shelXle (C.B. Huebschle, rev 833)'
_computing_publication_material 'Generate Report (Bruker AXS Inc., 2017)'
_computing_structure_refinement 'SHELXL-2016/6 (Sheldrick, 2016)'
_computing_structure_solution 'SHELXT 2014/5 (Sheldrick, 2014)'
_diffrn_ambient_temperature 90(2)
_diffrn_detector_area_resol_mean 8.3333
_diffrn_measured_fraction_theta_full 0.993
_diffrn_measured_fraction_theta_max 0.993
_diffrn_measurement_device_type 'Bruker APEXII CCD area detector'
_diffrn_measurement_method 'phi and omega scans'
_diffrn_radiation_monochromator 'Bruker Helios multilayer confocal mirror'
_diffrn_radiation_source 'Bruker TXS fine-focus rotating anode'
_diffrn_radiation_type MoK\a
_diffrn_radiation_wavelength 0.71073
_diffrn_reflns_av_R_equivalents 0.0586
_diffrn_reflns_av_unetI/netI 0.0799
_diffrn_reflns_limit_h_max 29
_diffrn_reflns_limit_h_min -30
_diffrn_reflns_limit_k_max 13
_diffrn_reflns_limit_k_min -14
_diffrn_reflns_limit_l_max 14
_diffrn_reflns_limit_l_min -23
_diffrn_reflns_number 10214
_diffrn_reflns_theta_full 27.48
_diffrn_reflns_theta_max 27.48
_diffrn_reflns_theta_min 2.15
_diffrn_source 'rotating-anode X-ray tube'
_diffrn_source_type 'Bruker Turbo X-ray Source'
_exptl_absorpt_coefficient_mu 0.368
_exptl_absorpt_correction_T_max 0.99
_exptl_absorpt_correction_T_min 0.74
_exptl_absorpt_correction_type multi-scan
_exptl_absorpt_process_details
;
SADABS-2016/2 - Bruker AXS area detector scaling and absorption correction
;
_exptl_crystal_colour white
_exptl_crystal_density_diffrn 1.570
_exptl_crystal_density_method 'not measured'
_exptl_crystal_description plate
_exptl_crystal_F_000 1792
_exptl_crystal_size_max 0.080
_exptl_crystal_size_mid 0.036
_exptl_crystal_size_min 0.015
_refine_diff_density_max 0.425
_refine_diff_density_min -0.615
_refine_ls_extinction_method none
_refine_ls_goodness_of_fit_ref 1.009
_refine_ls_hydrogen_treatment mixed
_refine_ls_matrix_type full
_refine_ls_number_parameters 238
_refine_ls_number_reflns 4189
_refine_ls_number_restraints 0
_refine_ls_restrained_S_all 1.009
_refine_ls_R_factor_all 0.0978
_refine_ls_R_factor_gt 0.0498
_refine_ls_shift/su_max 0.001
_refine_ls_shift/su_mean 0.000
_refine_ls_structure_factor_coef Fsqd
_refine_ls_weighting_details 'w=1/[\s^2^(Fo^2^)+(0.0498P)^2^+0.6643P] where P=(Fo^2^+2Fc^2^)/3'
_refine_ls_weighting_scheme calc
_refine_ls_wR_factor_gt 0.1017
_refine_ls_wR_factor_ref 0.1171
_reflns_number_gt 2661
_reflns_number_total 4189
_reflns_threshold_expression 'I > 2\s(I)'
_cod_data_source_file d3nj05633c2.cif
_cod_data_source_block NEt4ACPFSA_90K
_cod_depositor_comments
;
The following automatic conversions were performed:

data item '_exptl_absorpt_correction_type' value 'Multi-Scan' was
changed to 'multi-scan' in accordance with the
/home/data/users/saulius/crontab/automatic-downloads/rss-feeds/RSC/lib/dictionaries/cif_core.dic
dictionary named 'cif_core.dic' version 2.4.2 last updated on
2011-04-26.

Automatic conversion script
Id: cif_fix_values 8170 2020-07-09 18:12:32Z antanas 

 Adding full bibliography for 7062954--7062955.cif.
;
_cod_original_cell_volume 3675.(2)
_cod_database_code 7062954

loop_
_space_group_symop_operation_xyz
'x, y, z'
'-x, y, -z+1/2'
'x+1/2, y+1/2, z'
'-x+1/2, y+1/2, -z+1/2'
'-x, -y, -z'
'x, -y, z-1/2'
'-x+1/2, -y+1/2, -z'
'x+1/2, -y+1/2, z-1/2'

loop_
_atom_site_type_symbol
_atom_site_label
_atom_site_fract_x
_atom_site_fract_y
_atom_site_fract_z
_atom_site_U_iso_or_equiv
_atom_site_adp_type
_atom_site_calc_flag
_atom_site_refinement_flags_adp
_atom_site_refinement_flags_occupancy
_atom_site_refinement_flags_posn
_atom_site_occupancy
_atom_site_disorder_assembly
_atom_site_disorder_group
S S1 0.85414(4) 0.24426(7) 0.75894(5) 0.0364(2) Uani d . . . 1 . .
S S2 0.76935(4) 0.33699(6) 0.80167(5) 0.02328(17) Uani d . . . 1 . .
F F1 0.94743(10) 0.4035(3) 0.78474(14) 0.0782(7) Uani d . . . 1 . .
F F2 0.96866(9) 0.3328(2) 0.91296(12) 0.0707(7) Uani d . . . 1 . .
F F3 0.93263(11) 0.56419(19) 0.89007(13) 0.0662(7) Uani d . . . 1 . .
F F4 0.83784(9) 0.53624(15) 0.74572(11) 0.0410(4) Uani d . . . 1 . .
F F5 0.80301(9) 0.56188(13) 0.86051(11) 0.0418(5) Uani d . . . 1 . .
F F6 0.88199(8) 0.42712(14) 0.95769(10) 0.0355(4) Uani d . . . 1 . .
O O1 0.74791(11) 0.30486(18) 0.85834(13) 0.0377(5) Uani d . . . 1 . .
O O2 0.71650(9) 0.38419(16) 0.70978(12) 0.0276(4) Uani d . . . 1 . .
O O3 0.89828(14) 0.1404(2) 0.78122(15) 0.0701(9) Uani d . . . 1 . .
O O4 0.80866(10) 0.28349(17) 0.66360(12) 0.0303(5) Uani d . . . 1 . .
N N1 0.63037(10) 0.51382(18) 0.45226(13) 0.0190(5) Uani d . . . 1 . .
N N2 0.81820(12) 0.23169(19) 0.80942(15) 0.0305(6) Uani d . . . 1 . .
C C1 0.75844(14) 0.4794(3) 0.50705(19) 0.0309(7) Uani d . . . 1 . .
H H1A 0.746831 0.395837 0.483043 0.046 Uiso calc U . R 1 . .
H H1B 0.808891 0.483641 0.562785 0.046 Uiso calc U . R 1 . .
H H1C 0.750712 0.534167 0.458686 0.046 Uiso calc U . R 1 . .
C C2 0.71043(12) 0.5171(2) 0.53269(17) 0.0221(6) Uani d . . . 1 . .
H H2A 0.723552 0.600839 0.558223 0.027 Uiso calc U . R 1 . .
H H2B 0.720092 0.462913 0.583163 0.027 Uiso calc U . R 1 . .
C C3 0.62024(15) 0.2898(2) 0.4814(2) 0.0297(6) Uani d . . . 1 . .
H H3A 0.601841 0.211417 0.449135 0.045 Uiso calc U . R 1 . .
H H3B 0.596072 0.311724 0.508741 0.045 Uiso calc U . R 1 . .
H H3C 0.672179 0.283572 0.531316 0.045 Uiso calc U . R 1 . .
C C4 0.60579(14) 0.3863(2) 0.41225(18) 0.0254(6) Uani d . . . 1 . .
H H4A 0.553403 0.388584 0.360725 0.031 Uiso calc U . R 1 . .
H H4B 0.629978 0.362273 0.384696 0.031 Uiso calc U . R 1 . .
C C5 0.63063(15) 0.7274(2) 0.3946(2) 0.0301(7) Uani d . . . 1 . .
H H5A 0.618531 0.770545 0.338964 0.045 Uiso calc U . R 1 . .
H H5B 0.68228 0.735457 0.445457 0.045 Uiso calc U . R 1 . .
H H5C 0.603377 0.762483 0.414343 0.045 Uiso calc U . R 1 . .
C C6 0.61156(14) 0.5938(2) 0.37130(17) 0.0243(6) Uani d . . . 1 . .
H H6A 0.559175 0.587241 0.320451 0.029 Uiso calc U . R 1 . .
H H6B 0.636541 0.561426 0.346746 0.029 Uiso calc U . R 1 . .
C C7 0.47331(15) 0.6580(3) 0.3931(2) 0.0392(7) Uani d . . . 1 . .
H H7A 0.495905 0.734983 0.416476 0.047 Uiso calc U . R 1 . .
H H7B 0.422425 0.65288 0.348685 0.047 Uiso calc U . R 1 . .
C C8 0.51234(14) 0.5587(3) 0.42223(19) 0.0282(6) Uani d . . . 1 . .
H H8 0.488352 0.482926 0.397725 0.034 Uiso calc U . R 1 . .
C C9 0.59217(12) 0.5584(2) 0.49154(17) 0.0211(6) Uani d . . . 1 . .
H H9A 0.606327 0.505873 0.545057 0.025 Uiso calc U . R 1 . .
H H9B 0.608695 0.642002 0.515834 0.025 Uiso calc U . R 1 . .
C C10 0.91632(15) 0.3710(4) 0.8245(2) 0.0468(9) Uani d . . . 1 . .
C C11 0.88073(15) 0.4832(3) 0.83102(19) 0.0364(7) Uani d . . . 1 . .
C C12 0.83638(14) 0.4591(2) 0.86618(18) 0.0259(6) Uani d . . . 1 . .

loop_
_atom_site_aniso_label
_atom_site_aniso_U_11
_atom_site_aniso_U_22
_atom_site_aniso_U_33
_atom_site_aniso_U_12
_atom_site_aniso_U_13
_atom_site_aniso_U_23
S1 0.0529(5) 0.0377(4) 0.0288(4) 0.0279(4) 0.0301(4) 0.0124(3)
S2 0.0378(4) 0.0158(3) 0.0282(4) -0.0019(3) 0.0263(3) -0.0014(3)
F1 0.0424(11) 0.158(2) 0.0548(13) -0.0098(13) 0.0403(11) -0.0013(14)
F2 0.0352(10) 0.137(2) 0.0303(10) 0.0297(11) 0.0148(9) 0.0109(12)
F3 0.0696(13) 0.0779(15) 0.0444(11) -0.0518(11) 0.0313(11) -0.0170(11)
F4 0.0567(11) 0.0358(9) 0.0330(9) -0.0142(8) 0.0286(9) 0.0036(8)
F5 0.0707(12) 0.0156(8) 0.0453(10) 0.0034(8) 0.0384(10) -0.0044(7)
F6 0.0485(10) 0.0357(9) 0.0231(8) -0.0035(8) 0.0222(8) -0.0022(7)
O1 0.0617(13) 0.0363(11) 0.0412(12) -0.0096(10) 0.0448(11) -0.0044(10)
O2 0.0312(9) 0.0305(10) 0.0272(10) 0.0018(8) 0.0210(8) 0.0003(8)
O3 0.1044(19) 0.0779(18) 0.0436(14) 0.0740(16) 0.0531(14) 0.0333(13)
O4 0.0472(11) 0.0293(10) 0.0266(10) 0.0163(9) 0.0288(10) 0.0081(8)
N1 0.0264(11) 0.0161(10) 0.0211(11) 0.0014(9) 0.0179(10) -0.0011(9)
N2 0.0554(15) 0.0181(11) 0.0283(12) 0.0105(10) 0.0308(12) 0.0054(10)
C1 0.0334(15) 0.0351(16) 0.0359(16) 0.0088(12) 0.0271(14) 0.0130(13)
C2 0.0250(13) 0.0192(13) 0.0253(14) -0.0001(10) 0.0170(12) 0.0022(11)
C3 0.0390(15) 0.0189(13) 0.0404(17) -0.0027(12) 0.0289(14) -0.0024(13)
C4 0.0349(14) 0.0196(13) 0.0292(15) -0.0017(11) 0.0234(13) -0.0072(12)
C5 0.0421(16) 0.0245(15) 0.0357(16) 0.0074(12) 0.0298(14) 0.0089(13)
C6 0.0302(14) 0.0274(14) 0.0214(14) 0.0058(11) 0.0188(12) 0.0047(11)
C7 0.0332(15) 0.0446(19) 0.0467(19) 0.0035(14) 0.0279(15) 0.0040(16)
C8 0.0307(14) 0.0295(15) 0.0327(15) -0.0071(12) 0.0237(13) -0.0081(13)
C9 0.0296(13) 0.0177(13) 0.0262(14) -0.0006(10) 0.0223(12) -0.0022(11)
C10 0.0282(15) 0.092(3) 0.0271(16) 0.0075(16) 0.0204(14) 0.0076(17)
C11 0.0354(15) 0.0464(18) 0.0244(15) -0.0157(14) 0.0167(13) -0.0038(14)
C12 0.0372(15) 0.0179(13) 0.0227(14) 0.0011(11) 0.0183(12) 0.0006(11)

loop_
_atom_type_symbol
_atom_type_description
_atom_type_scat_dispersion_real
_atom_type_scat_dispersion_imag
_atom_type_scat_source
C C 0.0033 0.0016 'International Tables Vol C Tables 4.2.6.8 and 6.1.1.4'
H H 0.0000 0.0000 'International Tables Vol C Tables 4.2.6.8 and 6.1.1.4'
F F 0.0171 0.0103 'International Tables Vol C Tables 4.2.6.8 and 6.1.1.4'
N N 0.0061 0.0033 'International Tables Vol C Tables 4.2.6.8 and 6.1.1.4'
O O 0.0106 0.0060 'International Tables Vol C Tables 4.2.6.8 and 6.1.1.4'
S S 0.1246 0.1234 'International Tables Vol C Tables 4.2.6.8 and 6.1.1.4'

loop_
_geom_angle_atom_site_label_1
_geom_angle_atom_site_label_2
_geom_angle_atom_site_label_3
_geom_angle_site_symmetry_1
_geom_angle_site_symmetry_3
_geom_angle
_geom_angle_publ_flag
O3 S1 O4 . . 117.57(12) ?
O3 S1 N2 . . 108.62(14) ?
O4 S1 N2 . . 116.66(12) ?
O3 S1 C10 . . 105.78(17) ?
O4 S1 C10 . . 105.17(14) ?
N2 S1 C10 . . 101.01(13) ?
O2 S2 O1 . . 118.77(12) ?
O2 S2 N2 . . 116.15(12) ?
O1 S2 N2 . . 107.98(12) ?
O2 S2 C12 . . 105.62(11) ?
O1 S2 C12 . . 105.46(12) ?
N2 S2 C12 . . 100.65(13) ?
C6 N1 C2 . . 111.57(19) ?
C6 N1 C4 . . 105.96(18) ?
C2 N1 C4 . . 111.40(19) ?
C6 N1 C9 . . 110.53(18) ?
C2 N1 C9 . . 106.59(18) ?
C4 N1 C9 . . 110.88(19) ?
S2 N2 S1 . . 120.01(14) ?
C2 C1 H1A . . 109.5 ?
C2 C1 H1B . . 109.5 ?
H1A C1 H1B . . 109.5 ?
C2 C1 H1C . . 109.5 ?
H1A C1 H1C . . 109.5 ?
H1B C1 H1C . . 109.5 ?
C1 C2 N1 . . 114.9(2) ?
C1 C2 H2A . . 108.6 ?
N1 C2 H2A . . 108.6 ?
C1 C2 H2B . . 108.6 ?
N1 C2 H2B . . 108.6 ?
H2A C2 H2B . . 107.5 ?
C4 C3 H3A . . 109.5 ?
C4 C3 H3B . . 109.5 ?
H3A C3 H3B . . 109.5 ?
C4 C3 H3C . . 109.5 ?
H3A C3 H3C . . 109.5 ?
H3B C3 H3C . . 109.5 ?
C3 C4 N1 . . 115.4(2) ?
C3 C4 H4A . . 108.4 ?
N1 C4 H4A . . 108.4 ?
C3 C4 H4B . . 108.4 ?
N1 C4 H4B . . 108.4 ?
H4A C4 H4B . . 107.5 ?
C6 C5 H5A . . 109.5 ?
C6 C5 H5B . . 109.5 ?
H5A C5 H5B . . 109.5 ?
C6 C5 H5C . . 109.5 ?
H5A C5 H5C . . 109.5 ?
H5B C5 H5C . . 109.5 ?
N1 C6 C5 . . 115.5(2) ?
N1 C6 H6A . . 108.4 ?
C5 C6 H6A . . 108.4 ?
N1 C6 H6B . . 108.4 ?
C5 C6 H6B . . 108.4 ?
H6A C6 H6B . . 107.5 ?
C8 C7 H7A . . 120.0 ?
C8 C7 H7B . . 120.0 ?
H7A C7 H7B . . 120.0 ?
C7 C8 C9 . . 123.5(3) ?
C7 C8 H8 . . 118.2 ?
C9 C8 H8 . . 118.2 ?
C8 C9 N1 . . 114.1(2) ?
C8 C9 H9A . . 108.7 ?
N1 C9 H9A . . 108.7 ?
C8 C9 H9B . . 108.7 ?
N1 C9 H9B . . 108.7 ?
H9A C9 H9B . . 107.6 ?
F1 C10 F2 . . 108.1(2) ?
F1 C10 C11 . . 109.0(3) ?
F2 C10 C11 . . 107.7(3) ?
F1 C10 S1 . . 109.7(2) ?
F2 C10 S1 . . 108.4(3) ?
C11 C10 S1 . . 113.82(19) ?
F4 C11 F3 . . 107.3(2) ?
F4 C11 C10 . . 108.8(2) ?
F3 C11 C10 . . 108.6(2) ?
F4 C11 C12 . . 108.7(2) ?
F3 C11 C12 . . 107.5(2) ?
C10 C11 C12 . . 115.5(2) ?
F5 C12 F6 . . 107.6(2) ?
F5 C12 C11 . . 109.5(2) ?
F6 C12 C11 . . 108.4(2) ?
F5 C12 S2 . . 109.37(18) ?
F6 C12 S2 . . 108.37(17) ?
C11 C12 S2 . . 113.47(19) ?

loop_
_geom_bond_atom_site_label_1
_geom_bond_atom_site_label_2
_geom_bond_site_symmetry_2
_geom_bond_distance
_geom_bond_publ_flag
S1 O3 . 1.425(2) ?
S1 O4 . 1.4264(19) ?
S1 N2 . 1.577(2) ?
S1 C10 . 1.833(4) ?
S2 O2 . 1.4280(19) ?
S2 O1 . 1.429(2) ?
S2 N2 . 1.574(2) ?
S2 C12 . 1.842(3) ?
F1 C10 . 1.344(3) ?
F2 C10 . 1.354(3) ?
F3 C11 . 1.351(3) ?
F4 C11 . 1.351(3) ?
F5 C12 . 1.342(3) ?
F6 C12 . 1.353(3) ?
N1 C6 . 1.518(3) ?
N1 C2 . 1.519(3) ?
N1 C4 . 1.519(3) ?
N1 C9 . 1.521(3) ?
C1 C2 . 1.512(3) ?
C1 H1A . 0.98 ?
C1 H1B . 0.98 ?
C1 H1C . 0.98 ?
C2 H2A . 0.99 ?
C2 H2B . 0.99 ?
C3 C4 . 1.508(4) ?
C3 H3A . 0.98 ?
C3 H3B . 0.98 ?
C3 H3C . 0.98 ?
C4 H4A . 0.99 ?
C4 H4B . 0.99 ?
C5 C6 . 1.518(4) ?
C5 H5A . 0.98 ?
C5 H5B . 0.98 ?
C5 H5C . 0.98 ?
C6 H6A . 0.99 ?
C6 H6B . 0.99 ?
C7 C8 . 1.310(4) ?
C7 H7A . 0.95 ?
C7 H7B . 0.95 ?
C8 C9 . 1.487(3) ?
C8 H8 . 0.95 ?
C9 H9A . 0.99 ?
C9 H9B . 0.99 ?
C10 C11 . 1.533(5) ?
C11 C12 . 1.534(4) ?

loop_
_geom_torsion_atom_site_label_1
_geom_torsion_atom_site_label_2
_geom_torsion_atom_site_label_3
_geom_torsion_atom_site_label_4
_geom_torsion_site_symmetry_1
_geom_torsion_site_symmetry_2
_geom_torsion_site_symmetry_3
_geom_torsion_site_symmetry_4
_geom_torsion
_geom_torsion_publ_flag
O2 S2 N2 S1 . . . . 47.2(2) ?
O1 S2 N2 S1 . . . . -176.45(15) ?
C12 S2 N2 S1 . . . . -66.19(18) ?
O3 S1 N2 S2 . . . . 176.87(17) ?
O4 S1 N2 S2 . . . . -47.4(2) ?
C10 S1 N2 S2 . . . . 65.90(19) ?
C6 N1 C2 C1 . . . . -57.5(3) ?
C4 N1 C2 C1 . . . . 60.7(3) ?
C9 N1 C2 C1 . . . . -178.2(2) ?
C6 N1 C4 C3 . . . . 179.1(2) ?
C2 N1 C4 C3 . . . . 57.6(3) ?
C9 N1 C4 C3 . . . . -60.9(3) ?
C2 N1 C6 C5 . . . . -59.2(3) ?
C4 N1 C6 C5 . . . . 179.4(2) ?
C9 N1 C6 C5 . . . . 59.2(3) ?
C7 C8 C9 N1 . . . . -115.1(3) ?
C6 N1 C9 C8 . . . . 59.8(3) ?
C2 N1 C9 C8 . . . . -178.8(2) ?
C4 N1 C9 C8 . . . . -57.4(3) ?
O3 S1 C10 F1 . . . . 72.9(2) ?
O4 S1 C10 F1 . . . . -52.2(2) ?
N2 S1 C10 F1 . . . . -173.9(2) ?
O3 S1 C10 F2 . . . . -44.9(2) ?
O4 S1 C10 F2 . . . . -169.99(18) ?
N2 S1 C10 F2 . . . . 68.2(2) ?
O3 S1 C10 C11 . . . . -164.7(2) ?
O4 S1 C10 C11 . . . . 70.2(2) ?
N2 S1 C10 C11 . . . . -51.6(2) ?
F1 C10 C11 F4 . . . . 51.7(3) ?
F2 C10 C11 F4 . . . . 168.8(2) ?
S1 C10 C11 F4 . . . . -71.0(3) ?
F1 C10 C11 F3 . . . . -64.8(3) ?
F2 C10 C11 F3 . . . . 52.2(3) ?
S1 C10 C11 F3 . . . . 172.43(19) ?
F1 C10 C11 C12 . . . . 174.3(2) ?
F2 C10 C11 C12 . . . . -68.6(3) ?
S1 C10 C11 C12 . . . . 51.6(3) ?
F4 C11 C12 F5 . . . . -51.8(3) ?
F3 C11 C12 F5 . . . . 64.1(3) ?
C10 C11 C12 F5 . . . . -174.4(2) ?
F4 C11 C12 F6 . . . . -168.9(2) ?
F3 C11 C12 F6 . . . . -53.0(3) ?
C10 C11 C12 F6 . . . . 68.5(3) ?
F4 C11 C12 S2 . . . . 70.7(3) ?
F3 C11 C12 S2 . . . . -173.36(19) ?
C10 C11 C12 S2 . . . . -51.9(3) ?
O2 S2 C12 F5 . . . . 53.8(2) ?
O1 S2 C12 F5 . . . . -72.8(2) ?
N2 S2 C12 F5 . . . . 174.97(18) ?
O2 S2 C12 F6 . . . . 170.80(16) ?
O1 S2 C12 F6 . . . . 44.2(2) ?
N2 S2 C12 F6 . . . . -67.98(19) ?
O2 S2 C12 C11 . . . . -68.8(2) ?
O1 S2 C12 C11 . . . . 164.6(2) ?
N2 S2 C12 C11 . . . . 52.4(2) ?
